data_7027573
loop_
_publ_author_name
'Calderazzo, Fausto'
'D'Attoma, Michele'
'Marchetti, Fabio'
'Pampaloni, Guido'
'Troyanov, Sergei I.'

_publ_section_title
;
 Labile adducts of TiCl4 with thionyl chloride structurally characterized
 at low temperature: a comparison with the zirconium and hafnium
 analogues, [MCl4(SOCl2)]2
;
_journal_issue 14
_journal_name_full 'Journal of the Chemical Society, Dalton Transactions'
_journal_page_first 2275
_journal_paper_doi 10.1039/a904186i
_journal_year 1999
_chemical_formula_sum 'Cl12 O2 S2 Ti2'
_chemical_formula_weight 617.32
_chemical_name_common \b-Di-\m-chlorotrichloro-bis-(thionylchloride)dititanium(iv)
_chemical_name_systematic
; 
 ? 
;
_space_group_IT_number 2
_symmetry_cell_setting triclinic
_symmetry_space_group_name_Hall '-P 1'
_symmetry_space_group_name_H-M 'P -1'
_atom_sites_solution_hydrogens none
_atom_sites_solution_primary direct
_atom_sites_solution_secondary difmap
_audit_creation_method SHELXL
_cell_angle_alpha 107.73(4)
_cell_angle_beta 91.33(4)
_cell_angle_gamma 112.77(4)
_cell_formula_units_Z 1
_cell_length_a 6.179(3)
_cell_length_b 7.675(4)
_cell_length_c 10.714(7)
_cell_measurement_reflns_used 24
_cell_measurement_temperature 140(2)
_cell_measurement_theta_max 19
_cell_measurement_theta_min 18
_cell_volume 440.5(5)
_computing_structure_refinement 'SHELXL-93 (Sheldrick, 1993)'
_computing_structure_solution 'SHELXS-86 (Sheldrick, 1990)'
_diffrn_ambient_temperature 140(2)
_diffrn_measurement_device STADI-4
_diffrn_radiation_monochromator graphite
_diffrn_radiation_source 'fine-focus sealed tube'
_diffrn_radiation_type MoK\a
_diffrn_radiation_wavelength 0.71073
_diffrn_reflns_av_R_equivalents 0.0000
_diffrn_reflns_av_sigmaI/netI 0.0247
_diffrn_reflns_limit_h_max 7
_diffrn_reflns_limit_h_min -7
_diffrn_reflns_limit_k_max 9
_diffrn_reflns_limit_k_min -9
_diffrn_reflns_limit_l_max 13
_diffrn_reflns_limit_l_min 0
_diffrn_reflns_number 1827
_diffrn_reflns_theta_max 26.99
_diffrn_reflns_theta_min 2.02
_exptl_absorpt_coefficient_mu 2.948
_exptl_absorpt_correction_type none
_exptl_crystal_colour yellow
_exptl_crystal_density_diffrn 2.327
_exptl_crystal_F_000 296
_exptl_crystal_size_max 0.50
_exptl_crystal_size_mid 0.35
_exptl_crystal_size_min 0.30
_refine_diff_density_max 0.491
_refine_diff_density_min -0.366
_refine_diff_density_rms 0.102
_refine_ls_extinction_coef 0.0150(27)
_refine_ls_extinction_expression Fc^*^=kFc[1+0.001xFc^2^\l^3^/sin(2\q)]^-1/4^
_refine_ls_extinction_method SHELXL
_refine_ls_goodness_of_fit_all 1.114
_refine_ls_goodness_of_fit_obs 1.119
_refine_ls_matrix_type full
_refine_ls_number_parameters 83
_refine_ls_number_reflns 1413
_refine_ls_number_restraints 0
_refine_ls_restrained_S_all 1.328
_refine_ls_restrained_S_obs 1.119
_refine_ls_R_factor_all 0.0451
_refine_ls_R_factor_obs 0.0333
_refine_ls_shift/esd_max 0.000
_refine_ls_shift/esd_mean 0.000
_refine_ls_structure_factor_coef Fsqd
_refine_ls_weighting_details 'w=1/[\s^2^(Fo^2^)+(0.0499P)^2^+0.5341P] where P=(Fo^2^+2Fc^2^)/3'
_refine_ls_weighting_scheme calc
_refine_ls_wR_factor_all 0.1110
_refine_ls_wR_factor_obs 0.0837
_reflns_number_observed 1318
_reflns_number_total 1827
_reflns_observed_criterion >2sigma(I)
_cod_data_source_file 904186Isup1.cif
_cod_data_source_block TiCl4SOCl2_2
_cod_depositor_comments
;
The following automatic conversions were performed:

'_symmetry_cell_setting' value 'Triclinic' changed to 'triclinic'
according to /home/saulius/struct/CIF-dictionaries/cif_core.dic
dictionary named 'cif_core.dic' version 2.4.2 from 2011-04-26.

Automatic conversion script
Id: cif_fix_values 1891 2012-01-12 08:04:46Z andrius 

The following automatic conversions were performed:

'_refine_ls_weighting_scheme' value 'calc
w=1/[\s^2^(Fo^2^)+(0.0499P)^2^+0.5341P] where P=(Fo^2^+2Fc^2^)/3' was
changed to 'calc'. New tag '_refine_ls_weighting_details' was
created. The value of the new tag was set to
'w=1/[\s^2^(Fo^2^)+(0.0499P)^2^+0.5341P] where P=(Fo^2^+2Fc^2^)/3'.

Automatic conversion script
Id: cif_fix_values 3143 2015-03-26 13:38:13Z robertas 
;
_cod_original_cell_volume 440.5(4)
_cod_original_sg_symbol_H-M P-1
_cod_database_code 7027573

loop_
_symmetry_equiv_pos_as_xyz
'x, y, z'
'-x, -y, -z'

loop_
_atom_site_aniso_label
_atom_site_aniso_U_11
_atom_site_aniso_U_22
_atom_site_aniso_U_33
_atom_site_aniso_U_23
_atom_site_aniso_U_13
_atom_site_aniso_U_12
Ti 0.0170(4) 0.0135(4) 0.0125(4) 0.0016(3) 0.0001(3) 0.0065(3)
Cl1 0.0185(5) 0.0153(5) 0.0129(4) 0.0031(3) 0.0017(4) 0.0043(4)
Cl2 0.0203(5) 0.0149(5) 0.0212(5) 0.0008(4) 0.0001(4) 0.0040(4)
Cl3 0.0272(5) 0.0275(5) 0.0154(5) 0.0036(4) 0.0059(4) 0.0126(4)
Cl4 0.0234(5) 0.0227(5) 0.0280(5) 0.0080(4) -0.0006(4) 0.0124(4)
Cl5 0.0275(6) 0.0283(5) 0.0142(5) -0.0008(4) -0.0029(4) 0.0126(4)
Cl6 0.0274(6) 0.0231(5) 0.0284(6) 0.0127(4) 0.0026(4) 0.0083(4)
S 0.0211(5) 0.0182(5) 0.0139(5) 0.0034(4) 0.0005(4) 0.0104(4)
O 0.0180(14) 0.0196(14) 0.0139(13) 0.0044(11) -0.0003(11) 0.0078(11)

loop_
_atom_site_label
_atom_site_type_symbol
_atom_site_fract_x
_atom_site_fract_y
_atom_site_fract_z
_atom_site_U_iso_or_equiv
_atom_site_thermal_displace_type
_atom_site_occupancy
_atom_site_calc_flag
Ti Ti 0.07585(11) 0.23810(9) 0.14571(6) 0.0150(2) Uani 1 d
Cl1 Cl 0.2077(2) 0.11570(13) -0.06559(8) 0.0169(2) Uani 1 d
Cl2 Cl 0.4038(2) 0.51962(13) 0.19433(9) 0.0213(3) Uani 1 d
Cl3 Cl -0.0345(2) 0.27793(15) 0.34492(9) 0.0238(3) Uani 1 d
Cl4 Cl -0.1727(2) 0.32380(14) 0.05924(10) 0.0240(3) Uani 1 d
Cl5 Cl 0.4541(2) 0.22868(15) 0.48692(9) 0.0251(3) Uani 1 d
Cl6 Cl 0.0511(2) -0.18159(15) 0.32902(10) 0.0261(3) Uani 1 d
S S 0.3623(2) 0.01666(14) 0.30093(9) 0.0176(3) Uani 1 d
O O 0.3045(4) 0.1052(4) 0.2096(2) 0.0175(6) Uani 1 d

loop_
_atom_type_symbol
_atom_type_description
_atom_type_scat_dispersion_real
_atom_type_scat_dispersion_imag
_atom_type_scat_source
O O 0.0106 0.0060 'International Tables Vol C Tables 4.2.6.8 and 6.1.1.4'
S S 0.1246 0.1234 'International Tables Vol C Tables 4.2.6.8 and 6.1.1.4'
Cl Cl 0.1484 0.1585 'International Tables Vol C Tables 4.2.6.8 and 6.1.1.4'
Ti Ti 0.2776 0.4457 'International Tables Vol C Tables 4.2.6.8 and 6.1.1.4'

loop_
_geom_angle_atom_site_label_1
_geom_angle_atom_site_label_2
_geom_angle_atom_site_label_3
_geom_angle
_geom_angle_site_symmetry_1
_geom_angle_site_symmetry_3
Cl4 Ti Cl2 99.99(6) . .
Cl4 Ti Cl3 97.77(6) . .
Cl2 Ti Cl3 99.61(7) . .
Cl4 Ti O 171.29(8) . .
Cl2 Ti O 86.57(9) . .
Cl3 Ti O 86.66(8) . .
Cl4 Ti Cl1 91.40(6) . 2
Cl2 Ti Cl1 163.44(5) . 2
Cl3 Ti Cl1 90.62(6) . 2
O Ti Cl1 81.02(9) . 2
Cl4 Ti Cl1 94.42(6) . .
Cl2 Ti Cl1 87.56(7) . .
Cl3 Ti Cl1 164.54(5) . .
O Ti Cl1 80.07(8) . .
Cl1 Ti Cl1 79.56(6) 2 .
Ti Cl1 Ti 100.44(6) 2 .
O S Cl5 106.93(12) . .
O S Cl6 107.74(12) . .
Cl5 S Cl6 97.76(8) . .
S O Ti 148.8(2) . .

loop_
_geom_bond_atom_site_label_1
_geom_bond_atom_site_label_2
_geom_bond_distance
_geom_bond_site_symmetry_2
Ti Cl4 2.1765(15) .
Ti Cl2 2.219(2) .
Ti Cl3 2.224(2) .
Ti O 2.236(3) .
Ti Cl1 2.451(2) 2
Ti Cl1 2.460(2) .
Cl1 Ti 2.451(2) 2
Cl5 S 2.049(2) .
Cl6 S 2.036(2) .
S O 1.457(3) .
